data_7154671
loop_
_publ_author_name
'Toledo, Hila'
'Amar, Michal'
'Bar, Sukanta'
'Iron, Mark A.'
'Fridman, Natalia'
'Tumanskii, Boris'
'Shimon, Linda J. W.'
'Botoshansky, Mark'
'Szpilman, Alex M.'

_publ_section_title
;
 Synthesis and stability of cyclic \a-hydrogen nitroxides.
;
_journal_issue 43
_journal_name_full 'Organic &amp; biomolecular chemistry'
_journal_page_first 10726
_journal_page_last 10733
_journal_paper_doi 10.1039/c5ob01443c
_journal_volume 13
_journal_year 2015
_chemical_absolute_configuration unk
_chemical_formula_moiety 'C20 H23 N O4'
_chemical_formula_sum 'C20 H23 N O4'
_chemical_formula_weight 341.39
_chemical_name_common Szpilman9
_chemical_name_systematic 'ethyl 3-(tert-butyl)-1-methyl-4,9-dioxo-2,3,4,9-tetrahydro-1H-benzo[f]isoindole-1-carboxylate'
_space_group_IT_number 14
_symmetry_cell_setting monoclinic
_symmetry_space_group_name_Hall '-P 2ybc'
_symmetry_space_group_name_H-M 'P 1 21/c 1'
_atom_sites_solution_hydrogens geom
_atom_sites_solution_primary direct
_atom_sites_solution_secondary difmap
_audit_block_doi 10.5517/cc1jbpj2
_audit_creation_method SHELXL-97
_audit_update_record
;
2015-07-03 deposited with the CCDC.
2015-08-24 downloaded from the CCDC.
;
_cell_angle_alpha 90.00
_cell_angle_beta 95.5320(11)
_cell_angle_gamma 90.00
_cell_formula_units_Z 4
_cell_length_a 11.1710(3)
_cell_length_b 8.5890(3)
_cell_length_c 19.7280(7)
_cell_measurement_reflns_used 3824
_cell_measurement_temperature 293(2)
_cell_measurement_theta_max 27.75
_cell_measurement_theta_min 1.83
_cell_volume 1884.04(11)
_computing_cell_refinement 'DENZO HKL2000 (Otwinowski & Minor 1997)'
_computing_data_collection 'Collect (Nonius, 2006)'
_computing_data_reduction 'DENZO HKL2000 (Otwinowski & Minor 1997)'
_computing_molecular_graphics 'Mercury 3.5'
_computing_structure_refinement 'SHELXL-97 (Sheldrick, 1997)'
_computing_structure_solution 'SHELXS-97 (Sheldrick, 1997)'
_diffrn_ambient_temperature 293(2)
_diffrn_detector_area_resol_mean 95
_diffrn_measured_fraction_theta_full 0.991
_diffrn_measured_fraction_theta_max 0.991
_diffrn_measurement_device_type 'Nonius KappaCCD'
_diffrn_measurement_method 'phi- and omega-scans'
_diffrn_radiation_monochromator graphite
_diffrn_radiation_source 'fine-focus sealed tube'
_diffrn_radiation_type MoK\a
_diffrn_radiation_wavelength 0.71073
_diffrn_reflns_av_R_equivalents 0.0510
_diffrn_reflns_av_sigmaI/netI 0.0408
_diffrn_reflns_limit_h_max 13
_diffrn_reflns_limit_h_min 0
_diffrn_reflns_limit_k_max 10
_diffrn_reflns_limit_k_min 0
_diffrn_reflns_limit_l_max 23
_diffrn_reflns_limit_l_min -23
_diffrn_reflns_number 3311
_diffrn_reflns_theta_full 25.04
_diffrn_reflns_theta_max 25.04
_diffrn_reflns_theta_min 1.83
_diffrn_standards_decay_% none
_diffrn_standards_interval_count none
_diffrn_standards_interval_time none
_diffrn_standards_number none
_exptl_absorpt_coefficient_mu 0.084
_exptl_absorpt_correction_T_max 0.9851
_exptl_absorpt_correction_T_min 0.9778
_exptl_absorpt_correction_type multi-scan
_exptl_absorpt_process_details
; 
'HKL Denzo and Scalepack (Otwinowski & Minor 1997)'  
;
_exptl_crystal_colour yellow
_exptl_crystal_density_diffrn 1.204
_exptl_crystal_density_method 'not measured'
_exptl_crystal_description block
_exptl_crystal_F_000 728
_exptl_crystal_size_max 0.27
_exptl_crystal_size_mid 0.24
_exptl_crystal_size_min 0.18
_refine_diff_density_max 0.173
_refine_diff_density_min -0.145
_refine_diff_density_rms 0.032
_refine_ls_extinction_method SHELXL
_refine_ls_goodness_of_fit_ref 1.035
_refine_ls_hydrogen_treatment constr
_refine_ls_matrix_type full
_refine_ls_number_parameters 226
_refine_ls_number_reflns 3311
_refine_ls_number_restraints 0
_refine_ls_restrained_S_all 1.035
_refine_ls_R_factor_all 0.0845
_refine_ls_R_factor_gt 0.0577
_refine_ls_shift/su_max 0.000
_refine_ls_shift/su_mean 0.000
_refine_ls_structure_factor_coef Fsqd
_refine_ls_weighting_details 'calc w=1/[\s^2^(Fo^2^)+(0.0669P)^2^+0.5132P] where P=(Fo^2^+2Fc^2^)/3'
_refine_ls_weighting_scheme calc
_refine_ls_wR_factor_gt 0.1357
_refine_ls_wR_factor_ref 0.1491
_reflns_number_gt 2417
_reflns_number_total 3311
_reflns_threshold_expression >2sigma(I)
_cod_data_source_file c5ob01443c2.cif
_cod_data_source_block Szpilman9
_cod_depositor_comments 'Adding full bibliography for 7154666--7154672.cif.'
_cod_original_sg_symbol_H-M 'P 21/c '
_cod_database_code 7154671

loop_
_symmetry_equiv_pos_as_xyz
'x, y, z'
'-x, y+1/2, -z+1/2'
'-x, -y, -z'
'x, -y-1/2, z-1/2'

loop_
_atom_site_label
_atom_site_type_symbol
_atom_site_fract_x
_atom_site_fract_y
_atom_site_fract_z
_atom_site_U_iso_or_equiv
_atom_site_adp_type
_atom_site_occupancy
_atom_site_symmetry_multiplicity
_atom_site_calc_flag
_atom_site_refinement_flags
O1 O 1.05718(12) 0.18257(19) 0.98923(8) 0.0639(4) Uani 1 1 d .
O2 O 0.73526(14) -0.0255(2) 0.79297(8) 0.0815(6) Uani 1 1 d .
O3 O 0.44715(13) 0.0886(2) 0.89173(9) 0.0801(6) Uani 1 1 d .
O4 O 0.58648(11) 0.24713(18) 0.85653(8) 0.0625(4) Uani 1 1 d .
N1 N 0.66971(14) 0.1095(2) 0.99783(9) 0.0525(4) Uani 1 1 d .
H1 H 0.6433 0.0219 1.0306 0.063 Uiso 1 1 d R
C1 C 0.7904(2) 0.3346(3) 1.04664(12) 0.0619(6) Uani 1 1 d .
C2 C 0.7364(4) 0.4483(3) 0.99386(19) 0.1270(15) Uani 1 1 d .
H2A H 0.7353 0.5506 1.0135 0.190 Uiso 1 1 calc R
H2B H 0.6557 0.4170 0.9788 0.190 Uiso 1 1 calc R
H2C H 0.7837 0.4496 0.9558 0.190 Uiso 1 1 calc R
C3 C 0.9159(2) 0.3886(3) 1.07407(15) 0.0839(8) Uani 1 1 d .
H3A H 0.9114 0.4919 1.0922 0.126 Uiso 1 1 calc R
H3B H 0.9675 0.3886 1.0379 0.126 Uiso 1 1 calc R
H3C H 0.9478 0.3191 1.1094 0.126 Uiso 1 1 calc R
C4 C 0.7153(3) 0.3265(4) 1.10809(17) 0.0992(10) Uani 1 1 d .
H4A H 0.7112 0.4281 1.1281 0.149 Uiso 1 1 calc R
H4B H 0.7524 0.2553 1.1413 0.149 Uiso 1 1 calc R
H4C H 0.6356 0.2912 1.0932 0.149 Uiso 1 1 calc R
C5 C 0.6327(2) -0.1353(3) 0.93061(13) 0.0670(6) Uani 1 1 d .
H5A H 0.6246 -0.1750 0.8849 0.101 Uiso 1 1 calc R
H5B H 0.5598 -0.1545 0.9514 0.101 Uiso 1 1 calc R
H5C H 0.6986 -0.1865 0.9564 0.101 Uiso 1 1 calc R
C6 C 0.55082(17) 0.1239(3) 0.89010(11) 0.0542(5) Uani 1 1 d .
C7 C 0.4935(2) 0.3471(3) 0.82437(15) 0.0773(7) Uani 1 1 d .
H7A H 0.4422 0.3842 0.8579 0.093 Uiso 1 1 calc R
H7B H 0.4442 0.2896 0.7897 0.093 Uiso 1 1 calc R
C8 C 0.5508(3) 0.4779(4) 0.7937(2) 0.1198(13) Uani 1 1 d .
H8A H 0.4902 0.5458 0.7722 0.180 Uiso 1 1 calc R
H8B H 0.6006 0.4402 0.7602 0.180 Uiso 1 1 calc R
H8C H 0.5993 0.5341 0.8283 0.180 Uiso 1 1 calc R
C9 C 0.65655(16) 0.0396(2) 0.92926(10) 0.0493(5) Uani 1 1 d .
C10 C 0.77585(16) 0.0764(2) 0.90327(10) 0.0465(5) Uani 1 1 d .
C11 C 0.80837(17) 0.0329(3) 0.83533(11) 0.0554(5) Uani 1 1 d .
C12 C 0.93433(17) 0.0645(3) 0.82119(11) 0.0564(5) Uani 1 1 d .
C13 C 0.9720(2) 0.0286(4) 0.75831(13) 0.0767(7) Uani 1 1 d .
H13 H 0.9180 -0.0141 0.7245 0.092 Uiso 1 1 calc R
C14 C 1.0893(2) 0.0561(4) 0.74553(14) 0.0903(9) Uani 1 1 d .
H14 H 1.1141 0.0323 0.7031 0.108 Uiso 1 1 calc R
C15 C 1.1698(2) 0.1186(4) 0.79531(14) 0.0803(8) Uani 1 1 d .
H15 H 1.2487 0.1371 0.7862 0.096 Uiso 1 1 calc R
C16 C 1.13464(18) 0.1538(3) 0.85833(12) 0.0622(6) Uani 1 1 d .
H16 H 1.1898 0.1955 0.8918 0.075 Uiso 1 1 calc R
C17 C 1.01649(16) 0.1271(2) 0.87219(11) 0.0504(5) Uani 1 1 d .
C18 C 0.98108(16) 0.1568(2) 0.94195(11) 0.0489(5) Uani 1 1 d .
C19 C 0.85178(16) 0.1423(2) 0.95160(10) 0.0454(5) Uani 1 1 d .
C20 C 0.79303(17) 0.1671(2) 1.01690(10) 0.0484(5) Uani 1 1 d .
H20 H 0.8407 0.0974 1.0556 0.058 Uiso 1 1 d R

loop_
_atom_site_aniso_label
_atom_site_aniso_U_11
_atom_site_aniso_U_22
_atom_site_aniso_U_33
_atom_site_aniso_U_23
_atom_site_aniso_U_13
_atom_site_aniso_U_12
O1 0.0419(8) 0.0796(11) 0.0681(10) -0.0084(8) -0.0051(7) -0.0052(7)
O2 0.0514(9) 0.1243(15) 0.0680(10) -0.0237(10) 0.0008(8) -0.0134(9)
O3 0.0368(8) 0.1060(14) 0.0967(13) 0.0318(11) 0.0023(8) -0.0077(8)
O4 0.0406(7) 0.0649(9) 0.0816(11) 0.0204(8) 0.0039(7) 0.0029(7)
N1 0.0408(9) 0.0598(10) 0.0580(11) 0.0024(8) 0.0096(7) -0.0030(8)
C1 0.0626(13) 0.0562(13) 0.0671(14) -0.0043(11) 0.0074(11) 0.0008(11)
C2 0.191(4) 0.0540(16) 0.125(3) -0.0032(17) -0.042(3) 0.029(2)
C3 0.0860(18) 0.0795(17) 0.0891(18) -0.0312(15) 0.0224(14) -0.0231(14)
C4 0.0836(19) 0.105(2) 0.114(2) -0.0429(19) 0.0370(17) -0.0100(17)
C5 0.0572(13) 0.0567(13) 0.0880(17) 0.0023(12) 0.0111(12) -0.0096(11)
C6 0.0384(11) 0.0640(13) 0.0607(13) 0.0053(10) 0.0071(9) -0.0025(9)
C7 0.0549(13) 0.0792(17) 0.0961(19) 0.0236(14) -0.0012(13) 0.0132(12)
C8 0.092(2) 0.104(2) 0.157(3) 0.070(2) -0.019(2) -0.0097(19)
C9 0.0377(10) 0.0515(11) 0.0589(12) 0.0025(9) 0.0056(8) -0.0025(9)
C10 0.0346(9) 0.0488(11) 0.0560(12) 0.0041(9) 0.0040(8) 0.0015(8)
C11 0.0393(10) 0.0698(14) 0.0562(13) -0.0017(10) 0.0001(9) 0.0012(10)
C12 0.0419(11) 0.0715(14) 0.0565(13) 0.0063(11) 0.0076(9) 0.0026(10)
C13 0.0533(14) 0.117(2) 0.0602(15) -0.0080(14) 0.0096(11) -0.0017(13)
C14 0.0614(15) 0.144(3) 0.0691(17) -0.0048(17) 0.0239(13) 0.0005(16)
C15 0.0455(12) 0.118(2) 0.0804(18) 0.0088(16) 0.0183(12) -0.0032(13)
C16 0.0406(11) 0.0745(15) 0.0721(15) 0.0080(12) 0.0085(10) 0.0000(10)
C17 0.0366(10) 0.0542(12) 0.0603(13) 0.0090(10) 0.0053(9) 0.0024(9)
C18 0.0383(10) 0.0463(11) 0.0614(13) 0.0033(9) 0.0016(9) 0.0005(8)
C19 0.0384(10) 0.0433(10) 0.0543(12) 0.0061(9) 0.0035(8) 0.0003(8)
C20 0.0424(10) 0.0488(11) 0.0543(12) 0.0048(9) 0.0054(9) 0.0006(9)

loop_
_atom_type_symbol
_atom_type_description
_atom_type_scat_dispersion_real
_atom_type_scat_dispersion_imag
_atom_type_scat_source
O O 0.0106 0.0060 'International Tables Vol C Tables 4.2.6.8 and 6.1.1.4'
N N 0.0061 0.0033 'International Tables Vol C Tables 4.2.6.8 and 6.1.1.4'
C C 0.0033 0.0016 'International Tables Vol C Tables 4.2.6.8 and 6.1.1.4'
H H 0.0000 0.0000 'International Tables Vol C Tables 4.2.6.8 and 6.1.1.4'

loop_
_geom_angle_atom_site_label_1
_geom_angle_atom_site_label_2
_geom_angle_atom_site_label_3
_geom_angle
C6 O4 C7 117.00(16)
C9 N1 C20 112.21(15)
C9 N1 H1 105.2
C20 N1 H1 113.1
C2 C1 C3 109.9(2)
C2 C1 C4 111.1(3)
C3 C1 C4 106.6(2)
C2 C1 C20 111.0(2)
C3 C1 C20 111.39(19)
C4 C1 C20 106.7(2)
C1 C2 H2A 109.5
C1 C2 H2B 109.5
H2A C2 H2B 109.5
C1 C2 H2C 109.5
H2A C2 H2C 109.5
H2B C2 H2C 109.5
C1 C3 H3A 109.5
C1 C3 H3B 109.5
H3A C3 H3B 109.5
C1 C3 H3C 109.5
H3A C3 H3C 109.5
H3B C3 H3C 109.5
C1 C4 H4A 109.5
C1 C4 H4B 109.5
H4A C4 H4B 109.5
C1 C4 H4C 109.5
H4A C4 H4C 109.5
H4B C4 H4C 109.5
C9 C5 H5A 109.5
C9 C5 H5B 109.5
H5A C5 H5B 109.5
C9 C5 H5C 109.5
H5A C5 H5C 109.5
H5B C5 H5C 109.5
O3 C6 O4 123.37(19)
O3 C6 C9 124.55(19)
O4 C6 C9 111.98(16)
O4 C7 C8 108.4(2)
O4 C7 H7A 110.0
C8 C7 H7A 110.0
O4 C7 H7B 110.0
C8 C7 H7B 110.0
H7A C7 H7B 108.4
C7 C8 H8A 109.5
C7 C8 H8B 109.5
H8A C8 H8B 109.5
C7 C8 H8C 109.5
H8A C8 H8C 109.5
H8B C8 H8C 109.5
N1 C9 C10 102.33(15)
N1 C9 C5 112.77(18)
C10 C9 C5 111.95(17)
N1 C9 C6 105.94(16)
C10 C9 C6 113.22(16)
C5 C9 C6 110.29(17)
C19 C10 C11 124.14(17)
C19 C10 C9 111.51(18)
C11 C10 C9 124.15(17)
O2 C11 C10 121.42(18)
O2 C11 C12 122.1(2)
C10 C11 C12 116.52(18)
C13 C12 C17 119.64(19)
C13 C12 C11 120.2(2)
C17 C12 C11 120.11(19)
C14 C13 C12 120.2(2)
C14 C13 H13 119.9
C12 C13 H13 119.9
C15 C14 C13 120.3(2)
C15 C14 H14 119.9
C13 C14 H14 119.9
C16 C15 C14 120.5(2)
C16 C15 H15 119.7
C14 C15 H15 119.7
C15 C16 C17 120.1(2)
C15 C16 H16 120.0
C17 C16 H16 120.0
C16 C17 C12 119.3(2)
C16 C17 C18 119.62(19)
C12 C17 C18 120.98(17)
O1 C18 C19 122.24(19)
O1 C18 C17 120.64(17)
C19 C18 C17 116.98(17)
C10 C19 C18 120.18(18)
C10 C19 C20 111.59(16)
C18 C19 C20 127.25(17)
N1 C20 C19 101.88(15)
N1 C20 C1 110.77(16)
C19 C20 C1 118.43(17)
N1 C20 H20 112.4
C19 C20 H20 107.5
C1 C20 H20 105.9

loop_
_geom_bond_atom_site_label_1
_geom_bond_atom_site_label_2
_geom_bond_distance
O1 C18 1.220(2)
O2 C11 1.219(2)
O3 C6 1.200(2)
O4 C6 1.330(3)
O4 C7 1.446(3)
N1 C9 1.474(3)
N1 C20 1.478(2)
N1 H1 1.0527
C1 C2 1.510(4)
C1 C3 1.525(3)
C1 C4 1.541(4)
C1 C20 1.555(3)
C2 H2A 0.9600
C2 H2B 0.9600
C2 H2C 0.9600
C3 H3A 0.9600
C3 H3B 0.9600
C3 H3C 0.9600
C4 H4A 0.9600
C4 H4B 0.9600
C4 H4C 0.9600
C5 C9 1.527(3)
C5 H5A 0.9600
C5 H5B 0.9600
C5 H5C 0.9600
C6 C9 1.529(3)
C7 C8 1.454(4)
C7 H7A 0.9700
C7 H7B 0.9700
C8 H8A 0.9600
C8 H8B 0.9600
C8 H8C 0.9600
C9 C10 1.507(3)
C10 C19 1.339(3)
C10 C11 1.470(3)
C11 C12 1.486(3)
C12 C13 1.382(3)
C12 C17 1.402(3)
C13 C14 1.379(3)
C13 H13 0.9300
C14 C15 1.375(4)
C14 H14 0.9300
C15 C16 1.373(3)
C15 H15 0.9300
C16 C17 1.392(3)
C16 H16 0.9300
C17 C18 1.490(3)
C18 C19 1.480(3)
C19 C20 1.516(3)
C20 H20 1.0712
